data_1559352
loop_
_publ_author_name
'Poveda, Dionisio'
'Vivancos, Angela'
'Bautista, Delia'
'Gonz\'alez-Herrero, Pablo'

_publ_section_title
;
 Visible light driven generation and alkyne insertion reactions of stable
 bis-cyclometalated Pt(IV) hydrides
;
_journal_name_full 'Chemical Science'
_journal_paper_doi 10.1039/D0SC04879H
_journal_year 2020
_chemical_formula_sum 'C31 H25 Cl3 F2 N2 Pt'
_chemical_formula_weight 764.97
_space_group_crystal_system monoclinic
_space_group_IT_number 14
_space_group_name_Hall '-P 2ybc'
_space_group_name_H-M_alt 'P 1 21/c 1'
_atom_sites_solution_hydrogens geom
_audit_creation_method SHELXL-2018/3
_audit_update_record
;
2020-07-24 deposited with the CCDC.	2020-10-13 downloaded from the CCDC.
;
_cell_angle_alpha 90
_cell_angle_beta 102.038(4)
_cell_angle_gamma 90
_cell_formula_units_Z 4
_cell_length_a 11.7280(15)
_cell_length_b 14.9916(19)
_cell_length_c 16.163(2)
_cell_measurement_reflns_used 9326
_cell_measurement_temperature 100(2)
_cell_measurement_theta_max 30.67
_cell_measurement_theta_min 2.88
_cell_volume 2779.3(6)
_computing_cell_refinement 'SAINT V8.40A (Bruker AXS Inc.)'
_computing_data_collection 'APEX3 2019.1_0 (Bruker AXS Inc.)'
_computing_data_reduction 'SAINT V8.40A (Bruker AXS Inc.)'
_computing_molecular_graphics 'Olex2-version 1.2.10'
_computing_publication_material 'Bruker SHELXTL'
_computing_structure_refinement 'SHELXL-2018/3 (Sheldrick, 2018)'
_computing_structure_solution 'SHELXT 2014/5 (Sheldrick, 2014)'
_diffrn_ambient_temperature 100(2)
_diffrn_detector_area_resol_mean 7.40
_diffrn_measured_fraction_theta_full 1.000
_diffrn_measured_fraction_theta_max 0.996
_diffrn_measurement_device_type 'Bruker D8 QUEST PHOTON II CMOS'
_diffrn_measurement_method '\w-scans and phi scans'
_diffrn_radiation_type MoK\a
_diffrn_radiation_wavelength 0.71073
_diffrn_reflns_av_R_equivalents 0.0544
_diffrn_reflns_av_unetI/netI 0.0216
_diffrn_reflns_Laue_measured_fraction_full 1.000
_diffrn_reflns_Laue_measured_fraction_max 0.996
_diffrn_reflns_limit_h_max 16
_diffrn_reflns_limit_h_min -16
_diffrn_reflns_limit_k_max 21
_diffrn_reflns_limit_k_min -21
_diffrn_reflns_limit_l_max 23
_diffrn_reflns_limit_l_min -23
_diffrn_reflns_number 121550
_diffrn_reflns_point_group_measured_fraction_full 1.000
_diffrn_reflns_point_group_measured_fraction_max 0.996
_diffrn_reflns_theta_full 29.000
_diffrn_reflns_theta_max 30.751
_diffrn_reflns_theta_min 1.872
_diffrn_source 'high brilliance microfocus sealed tube '
_exptl_absorpt_coefficient_mu 5.375
_exptl_absorpt_correction_T_max 0.7461
_exptl_absorpt_correction_T_min 0.5689
_exptl_absorpt_correction_type multi-scan
_exptl_absorpt_process_details SADABS-2016/2
_exptl_crystal_colour yellow
_exptl_crystal_density_diffrn 1.828
_exptl_crystal_description block
_exptl_crystal_F_000 1488
_exptl_crystal_size_max 0.290
_exptl_crystal_size_mid 0.230
_exptl_crystal_size_min 0.100
_refine_diff_density_max 0.680
_refine_diff_density_min -0.855
_refine_diff_density_rms 0.086
_refine_ls_extinction_method none
_refine_ls_goodness_of_fit_ref 1.003
_refine_ls_hydrogen_treatment constr
_refine_ls_matrix_type full
_refine_ls_number_parameters 354
_refine_ls_number_reflns 8634
_refine_ls_number_restraints 0
_refine_ls_restrained_S_all 1.003
_refine_ls_R_factor_all 0.0194
_refine_ls_R_factor_gt 0.0167
_refine_ls_shift/su_max 0.003
_refine_ls_shift/su_mean 0.000
_refine_ls_structure_factor_coef Fsqd
_refine_ls_weighting_details 'w=1/[\s^2^(Fo^2^)+(0.0206P)^2^+2.0393P] where P=(Fo^2^+2Fc^2^)/3'
_refine_ls_weighting_scheme calc
_refine_ls_wR_factor_gt 0.0422
_refine_ls_wR_factor_ref 0.0432
_reflns_Friedel_coverage 0.000
_reflns_number_gt 8025
_reflns_number_total 8634
_reflns_threshold_expression 'I > 2\s(I)'
_cod_data_source_file d0sc04879h2.cif
_cod_data_source_block DPD40b_0msp_a
_cod_original_sg_symbol_H-M 'P 21/c'
_cod_database_code 1559352
_shelx_shelxl_version_number 2018/3
_shelx_space_group_comment
;
The symmetry employed for this shelxl refinement is uniquely defined
by the following loop, which should always be used as a source of
symmetry information in preference to the above space-group names.
They are only intended as comments.
;
_shelx_estimated_absorpt_t_min 0.305
_shelx_estimated_absorpt_t_max 0.615

loop_
_space_group_symop_operation_xyz
'x, y, z'
'-x, y+1/2, -z+1/2'
'-x, -y, -z'
'x, -y-1/2, z-1/2'

loop_
_atom_site_label
_atom_site_type_symbol
_atom_site_fract_x
_atom_site_fract_y
_atom_site_fract_z
_atom_site_U_iso_or_equiv
_atom_site_adp_type
_atom_site_occupancy
_atom_site_site_symmetry_order
_atom_site_calc_flag
_atom_site_refinement_flags_posn
_atom_site_refinement_flags_adp
_atom_site_refinement_flags_occupancy
_atom_site_disorder_assembly
_atom_site_disorder_group
Pt1 Pt 0.32868(2) 0.71777(2) 0.53508(2) 0.01294(2) Uani 1 1 d . . . . .
Cl1 Cl 0.40461(4) 0.86564(3) 0.52426(3) 0.01922(8) Uani 1 1 d . . . . .
N1 N 0.41808(12) 0.65846(10) 0.45696(8) 0.0154(3) Uani 1 1 d . . . . .
N2 N 0.24092(12) 0.77022(9) 0.61988(9) 0.0151(3) Uani 1 1 d . . . . .
C1 C 0.26040(14) 0.59723(11) 0.53407(10) 0.0159(3) Uani 1 1 d . . . . .
C2 C 0.17963(15) 0.56733(12) 0.58002(11) 0.0190(3) Uani 1 1 d . . . . .
H2 H 0.154500 0.605510 0.619608 0.023 Uiso 1 1 calc R U . . .
C3 C 0.13657(16) 0.48160(12) 0.56733(12) 0.0221(3) Uani 1 1 d . . . . .
F1 F 0.28362(11) 0.39383(8) 0.41315(8) 0.0293(3) Uani 1 1 d . . . . .
C4 C 0.16815(16) 0.42236(12) 0.51087(12) 0.0237(4) Uani 1 1 d . . . . .
H4 H 0.135793 0.364129 0.502778 0.028 Uiso 1 1 calc R U . . .
C5 C 0.24918(16) 0.45234(12) 0.46691(11) 0.0209(3) Uani 1 1 d . . . . .
F2 F 0.05815(11) 0.45311(8) 0.61313(8) 0.0303(3) Uani 1 1 d . . . . .
C6 C 0.29751(15) 0.53767(11) 0.47646(10) 0.0168(3) Uani 1 1 d . . . . .
C7 C 0.38937(15) 0.57173(11) 0.43626(10) 0.0167(3) Uani 1 1 d . . . . .
C8 C 0.44985(17) 0.52451(13) 0.38486(11) 0.0226(4) Uani 1 1 d . . . . .
H8 H 0.429231 0.464539 0.369661 0.027 Uiso 1 1 calc R U . . .
C9 C 0.54013(17) 0.56524(14) 0.35598(11) 0.0239(4) Uani 1 1 d . . . . .
H9 H 0.581604 0.533420 0.320815 0.029 Uiso 1 1 calc R U . . .
C10 C 0.56951(16) 0.65252(13) 0.37866(11) 0.0228(4) Uani 1 1 d . . . . .
H10 H 0.631958 0.681194 0.360121 0.027 Uiso 1 1 calc R U . . .
C11 C 0.50616(16) 0.69717(12) 0.42885(11) 0.0189(3) Uani 1 1 d . . . . .
H11 H 0.525543 0.757351 0.444009 0.023 Uiso 1 1 calc R U . . .
C21 C 0.04439(16) 0.75762(13) 0.45342(12) 0.0208(3) Uani 1 1 d . . . . .
H21 H 0.040826 0.701960 0.480857 0.025 Uiso 1 1 calc R U . . .
C22 C -0.00484(17) 0.76600(13) 0.36828(12) 0.0231(4) Uani 1 1 d . . . . .
H22 H -0.044587 0.716644 0.338531 0.028 Uiso 1 1 calc R U . . .
C23 C 0.00289(16) 0.84568(13) 0.32541(12) 0.0226(3) Uani 1 1 d . . . . .
C24 C 0.05885(17) 0.91738(13) 0.37150(13) 0.0265(4) Uani 1 1 d . . . . .
H24 H 0.066271 0.972003 0.343293 0.032 Uiso 1 1 calc R U . . .
C25 C 0.10416(17) 0.91081(12) 0.45798(13) 0.0256(4) Uani 1 1 d . . . . .
H25 H 0.138464 0.961496 0.488701 0.031 Uiso 1 1 calc R U . . .
C26 C 0.09926(14) 0.83003(11) 0.49948(11) 0.0179(3) Uani 1 1 d . . . . .
C27 C 0.14563(15) 0.82210(11) 0.59181(11) 0.0183(3) Uani 1 1 d . . . . .
C28 C 0.09016(17) 0.86560(13) 0.64818(13) 0.0245(4) Uani 1 1 d . . . . .
H28 H 0.025442 0.903405 0.627636 0.029 Uiso 1 1 calc R U . . .
C29 C 0.12939(17) 0.85379(14) 0.73465(13) 0.0260(4) Uani 1 1 d . . . . .
H29 H 0.091932 0.883128 0.773789 0.031 Uiso 1 1 calc R U . . .
C30 C 0.22361(16) 0.79878(13) 0.76266(12) 0.0219(3) Uani 1 1 d . . . . .
H30 H 0.249913 0.788221 0.821506 0.026 Uiso 1 1 calc R U . . .
C31 C 0.28063(15) 0.75843(12) 0.70453(11) 0.0168(3) Uani 1 1 d . . . . .
C32 C 0.38621(15) 0.70329(11) 0.73517(11) 0.0170(3) Uani 1 1 d . . . . .
C33 C 0.38357(16) 0.63512(13) 0.79302(11) 0.0212(3) Uani 1 1 d . . . . .
H33 H 0.313528 0.622866 0.811666 0.025 Uiso 1 1 calc R U . . .
C34 C 0.48322(17) 0.58464(13) 0.82382(11) 0.0233(4) Uani 1 1 d . . . . .
H34 H 0.479917 0.537640 0.862673 0.028 Uiso 1 1 calc R U . . .
C35 C 0.58745(16) 0.60198(12) 0.79856(11) 0.0211(3) Uani 1 1 d . . . . .
C36 C 0.59033(15) 0.67268(12) 0.74280(11) 0.0191(3) Uani 1 1 d . . . . .
H36 H 0.661359 0.686647 0.726239 0.023 Uiso 1 1 calc R U . . .
C37 C 0.49140(16) 0.72302(11) 0.71105(11) 0.0176(3) Uani 1 1 d . . . . .
H37 H 0.495092 0.770741 0.673027 0.021 Uiso 1 1 calc R U . . .
C38 C -0.0465(2) 0.85391(16) 0.23183(13) 0.0321(4) Uani 1 1 d . . . . .
H38A H 0.012599 0.835893 0.200317 0.048 Uiso 1 1 calc R U . . .
H38B H -0.069264 0.915951 0.218170 0.048 Uiso 1 1 calc R U . . .
H38C H -0.114999 0.815240 0.216182 0.048 Uiso 1 1 calc R U . . .
C39 C 0.69417(18) 0.54526(15) 0.82881(13) 0.0295(4) Uani 1 1 d . . . . .
H39A H 0.710433 0.510142 0.781453 0.044 Uiso 1 1 calc R U . . .
H39B H 0.680423 0.504995 0.873488 0.044 Uiso 1 1 calc R U . . .
H39C H 0.761016 0.583781 0.851154 0.044 Uiso 1 1 calc R U . . .
C91 C 0.2981(2) 0.4054(2) 0.90333(16) 0.0428(6) Uani 1 1 d . . . . .
H91A H 0.299596 0.468731 0.920771 0.051 Uiso 1 1 calc R U . . .
H91B H 0.379488 0.383386 0.914192 0.051 Uiso 1 1 calc R U . . .
Cl92 Cl 0.23614(6) 0.39677(5) 0.79418(4) 0.04570(14) Uani 1 1 d . . . . .
Cl93 Cl 0.21658(6) 0.34209(4) 0.96413(4) 0.04505(14) Uani 1 1 d . . . . .

loop_
_atom_site_aniso_label
_atom_site_aniso_U_11
_atom_site_aniso_U_22
_atom_site_aniso_U_33
_atom_site_aniso_U_23
_atom_site_aniso_U_13
_atom_site_aniso_U_12
Pt1 0.01357(3) 0.01269(3) 0.01237(3) -0.00134(2) 0.00228(2) -0.00008(2)
Cl1 0.02110(19) 0.01571(17) 0.02186(18) -0.00048(14) 0.00679(15) -0.00247(14)
N1 0.0165(6) 0.0176(6) 0.0112(6) 0.0005(5) 0.0007(5) 0.0036(5)
N2 0.0142(6) 0.0133(6) 0.0185(7) -0.0030(5) 0.0046(5) -0.0025(5)
C1 0.0158(7) 0.0138(7) 0.0166(7) -0.0007(6) -0.0003(6) 0.0006(6)
C2 0.0187(8) 0.0166(8) 0.0214(8) -0.0009(6) 0.0034(6) -0.0018(6)
C3 0.0181(8) 0.0202(8) 0.0273(9) 0.0023(7) 0.0033(7) -0.0031(6)
F1 0.0331(6) 0.0218(6) 0.0324(6) -0.0139(5) 0.0055(5) -0.0015(5)
C4 0.0220(8) 0.0161(8) 0.0301(9) -0.0022(7) -0.0011(7) -0.0037(6)
C5 0.0211(8) 0.0177(8) 0.0205(8) -0.0060(6) -0.0032(6) 0.0013(6)
F2 0.0273(6) 0.0262(6) 0.0396(7) 0.0030(5) 0.0116(5) -0.0089(5)
C6 0.0178(7) 0.0170(7) 0.0133(7) -0.0017(6) -0.0022(6) 0.0012(6)
C7 0.0185(7) 0.0189(8) 0.0107(7) -0.0009(6) -0.0013(5) 0.0032(6)
C8 0.0275(9) 0.0227(9) 0.0160(8) -0.0042(6) 0.0009(6) 0.0072(7)
C9 0.0275(9) 0.0299(10) 0.0150(7) -0.0004(7) 0.0062(7) 0.0101(7)
C10 0.0230(8) 0.0302(9) 0.0164(7) 0.0057(7) 0.0067(6) 0.0093(7)
C11 0.0205(8) 0.0200(8) 0.0160(7) 0.0047(6) 0.0035(6) 0.0041(6)
C21 0.0191(8) 0.0181(8) 0.0250(9) 0.0022(7) 0.0041(7) -0.0025(6)
C22 0.0219(9) 0.0220(9) 0.0237(9) -0.0002(7) 0.0012(7) -0.0018(7)
C23 0.0183(8) 0.0250(9) 0.0242(8) 0.0034(7) 0.0038(6) 0.0048(7)
C24 0.0275(9) 0.0190(8) 0.0322(10) 0.0079(7) 0.0045(8) 0.0037(7)
C25 0.0265(9) 0.0152(8) 0.0334(10) 0.0013(7) 0.0022(8) -0.0001(7)
C26 0.0138(7) 0.0171(8) 0.0227(8) -0.0006(6) 0.0034(6) 0.0019(6)
C27 0.0151(7) 0.0163(7) 0.0236(8) -0.0024(6) 0.0041(6) -0.0023(6)
C28 0.0209(8) 0.0241(9) 0.0297(9) -0.0053(7) 0.0075(7) 0.0028(7)
C29 0.0227(9) 0.0291(10) 0.0283(9) -0.0102(8) 0.0102(7) -0.0007(7)
C30 0.0213(8) 0.0257(9) 0.0193(8) -0.0078(7) 0.0058(7) -0.0035(7)
C31 0.0164(7) 0.0172(7) 0.0170(7) -0.0039(6) 0.0039(6) -0.0031(6)
C32 0.0184(8) 0.0184(7) 0.0140(7) -0.0047(6) 0.0025(6) -0.0025(6)
C33 0.0227(8) 0.0247(9) 0.0171(8) -0.0022(6) 0.0059(6) -0.0032(7)
C34 0.0301(9) 0.0216(8) 0.0183(8) 0.0008(7) 0.0052(7) 0.0005(7)
C35 0.0254(9) 0.0200(8) 0.0171(8) -0.0040(6) 0.0023(6) 0.0021(7)
C36 0.0181(8) 0.0225(8) 0.0168(7) -0.0025(6) 0.0036(6) -0.0005(6)
C37 0.0192(8) 0.0182(8) 0.0151(7) -0.0030(6) 0.0031(6) -0.0028(6)
C38 0.0319(10) 0.0368(11) 0.0257(10) 0.0085(9) 0.0016(8) 0.0048(9)
C39 0.0295(10) 0.0314(10) 0.0261(9) 0.0027(8) 0.0024(8) 0.0086(8)
C91 0.0247(10) 0.0563(16) 0.0452(14) -0.0088(12) 0.0021(9) 0.0005(10)
Cl92 0.0427(3) 0.0555(4) 0.0396(3) -0.0091(3) 0.0102(2) 0.0007(3)
Cl93 0.0481(3) 0.0400(3) 0.0437(3) 0.0027(3) 0.0020(3) 0.0029(3)

loop_
_atom_type_symbol
_atom_type_description
_atom_type_scat_dispersion_real
_atom_type_scat_dispersion_imag
_atom_type_scat_source
C C 0.0033 0.0016 'International Tables Vol C Tables 4.2.6.8 and 6.1.1.4'
H H 0.0000 0.0000 'International Tables Vol C Tables 4.2.6.8 and 6.1.1.4'
Cl Cl 0.1484 0.1585 'International Tables Vol C Tables 4.2.6.8 and 6.1.1.4'
F F 0.0171 0.0103 'International Tables Vol C Tables 4.2.6.8 and 6.1.1.4'
N N 0.0061 0.0033 'International Tables Vol C Tables 4.2.6.8 and 6.1.1.4'
Pt Pt -1.7033 8.3905 'International Tables Vol C Tables 4.2.6.8 and 6.1.1.4'

loop_
_geom_angle_atom_site_label_1
_geom_angle_atom_site_label_2
_geom_angle_atom_site_label_3
_geom_angle
_geom_angle_site_symmetry_1
_geom_angle_site_symmetry_3
_geom_angle_publ_flag
C1 Pt1 N1 81.59(7) . . ?
C1 Pt1 N2 95.62(6) . . ?
N1 Pt1 N2 175.89(6) . . ?
C1 Pt1 Cl1 175.33(5) . . ?
N1 Pt1 Cl1 96.45(4) . . ?
N2 Pt1 Cl1 86.55(4) . . ?
C11 N1 C7 119.69(15) . . ?
C11 N1 Pt1 124.06(12) . . ?
C7 N1 Pt1 116.14(11) . . ?
C27 N2 C31 119.64(15) . . ?
C27 N2 Pt1 119.48(12) . . ?
C31 N2 Pt1 120.75(12) . . ?
C2 C1 C6 118.80(15) . . ?
C2 C1 Pt1 127.52(13) . . ?
C6 C1 Pt1 113.63(12) . . ?
C3 C2 C1 119.23(17) . . ?
C3 C2 H2 120.4 . . ?
C1 C2 H2 120.4 . . ?
F2 C3 C4 117.54(16) . . ?
F2 C3 C2 118.56(17) . . ?
C4 C3 C2 123.90(17) . . ?
C5 C4 C3 116.20(17) . . ?
C5 C4 H4 121.9 . . ?
C3 C4 H4 121.9 . . ?
F1 C5 C4 116.78(16) . . ?
F1 C5 C6 119.77(17) . . ?
C4 C5 C6 123.45(17) . . ?
C5 C6 C1 118.39(16) . . ?
C5 C6 C7 126.27(16) . . ?
C1 C6 C7 115.24(15) . . ?
N1 C7 C8 119.96(17) . . ?
N1 C7 C6 112.97(14) . . ?
C8 C7 C6 127.01(17) . . ?
C9 C8 C7 119.82(18) . . ?
C9 C8 H8 120.1 . . ?
C7 C8 H8 120.1 . . ?
C10 C9 C8 119.57(17) . . ?
C10 C9 H9 120.2 . . ?
C8 C9 H9 120.2 . . ?
C11 C10 C9 118.63(18) . . ?
C11 C10 H10 120.7 . . ?
C9 C10 H10 120.7 . . ?
N1 C11 C10 122.32(18) . . ?
N1 C11 H11 118.8 . . ?
C10 C11 H11 118.8 . . ?
C22 C21 C26 120.72(17) . . ?
C22 C21 H21 119.6 . . ?
C26 C21 H21 119.6 . . ?
C21 C22 C23 121.06(18) . . ?
C21 C22 H22 119.5 . . ?
C23 C22 H22 119.5 . . ?
C24 C23 C22 117.92(17) . . ?
C24 C23 C38 120.89(18) . . ?
C22 C23 C38 121.19(18) . . ?
C25 C24 C23 121.44(18) . . ?
C25 C24 H24 119.3 . . ?
C23 C24 H24 119.3 . . ?
C26 C25 C24 120.03(18) . . ?
C26 C25 H25 120.0 . . ?
C24 C25 H25 120.0 . . ?
C25 C26 C21 118.73(17) . . ?
C25 C26 C27 120.77(16) . . ?
C21 C26 C27 120.41(16) . . ?
N2 C27 C28 121.00(17) . . ?
N2 C27 C26 119.02(15) . . ?
C28 C27 C26 119.96(16) . . ?
C27 C28 C29 119.91(18) . . ?
C27 C28 H28 120.0 . . ?
C29 C28 H28 120.0 . . ?
C30 C29 C28 118.80(17) . . ?
C30 C29 H29 120.6 . . ?
C28 C29 H29 120.6 . . ?
C29 C30 C31 120.08(18) . . ?
C29 C30 H30 120.0 . . ?
C31 C30 H30 120.0 . . ?
N2 C31 C30 120.49(16) . . ?
N2 C31 C32 119.60(15) . . ?
C30 C31 C32 119.91(16) . . ?
C33 C32 C37 119.15(17) . . ?
C33 C32 C31 119.97(16) . . ?
C37 C32 C31 120.74(16) . . ?
C32 C33 C34 120.31(17) . . ?
C32 C33 H33 119.8 . . ?
C34 C33 H33 119.8 . . ?
C35 C34 C33 121.07(17) . . ?
C35 C34 H34 119.5 . . ?
C33 C34 H34 119.5 . . ?
C34 C35 C36 118.17(17) . . ?
C34 C35 C39 121.34(18) . . ?
C36 C35 C39 120.48(17) . . ?
C37 C36 C35 121.33(17) . . ?
C37 C36 H36 119.3 . . ?
C35 C36 H36 119.3 . . ?
C36 C37 C32 119.90(16) . . ?
C36 C37 H37 120.0 . . ?
C32 C37 H37 120.0 . . ?
C23 C38 H38A 109.5 . . ?
C23 C38 H38B 109.5 . . ?
H38A C38 H38B 109.5 . . ?
C23 C38 H38C 109.5 . . ?
H38A C38 H38C 109.5 . . ?
H38B C38 H38C 109.5 . . ?
C35 C39 H39A 109.5 . . ?
C35 C39 H39B 109.5 . . ?
H39A C39 H39B 109.5 . . ?
C35 C39 H39C 109.5 . . ?
H39A C39 H39C 109.5 . . ?
H39B C39 H39C 109.5 . . ?
Cl92 C91 Cl93 110.83(14) . . ?
Cl92 C91 H91A 109.5 . . ?
Cl93 C91 H91A 109.5 . . ?
Cl92 C91 H91B 109.5 . . ?
Cl93 C91 H91B 109.5 . . ?
H91A C91 H91B 108.1 . . ?

loop_
_geom_bond_atom_site_label_1
_geom_bond_atom_site_label_2
_geom_bond_distance
_geom_bond_site_symmetry_2
_geom_bond_publ_flag
Pt1 C1 1.9753(17) . ?
Pt1 N1 2.0091(14) . ?
Pt1 N2 2.0358(14) . ?
Pt1 Cl1 2.4089(5) . ?
N1 C11 1.344(2) . ?
N1 C7 1.367(2) . ?
N2 C27 1.360(2) . ?
N2 C31 1.362(2) . ?
C1 C2 1.394(2) . ?
C1 C6 1.422(2) . ?
C2 C3 1.380(2) . ?
C2 H2 0.9500 . ?
C3 F2 1.364(2) . ?
C3 C4 1.378(3) . ?
F1 C5 1.354(2) . ?
C4 C5 1.375(3) . ?
C4 H4 0.9500 . ?
C5 C6 1.395(2) . ?
C6 C7 1.461(2) . ?
C7 C8 1.393(2) . ?
C8 C9 1.385(3) . ?
C8 H8 0.9500 . ?
C9 C10 1.383(3) . ?
C9 H9 0.9500 . ?
C10 C11 1.382(2) . ?
C10 H10 0.9500 . ?
C11 H11 0.9500 . ?
C21 C22 1.383(3) . ?
C21 C26 1.395(3) . ?
C21 H21 0.9500 . ?
C22 C23 1.393(3) . ?
C22 H22 0.9500 . ?
C23 C24 1.392(3) . ?
C23 C38 1.508(3) . ?
C24 C25 1.391(3) . ?
C24 H24 0.9500 . ?
C25 C26 1.391(3) . ?
C25 H25 0.9500 . ?
C26 C27 1.483(2) . ?
C27 C28 1.388(2) . ?
C28 C29 1.389(3) . ?
C28 H28 0.9500 . ?
C29 C30 1.378(3) . ?
C29 H29 0.9500 . ?
C30 C31 1.399(2) . ?
C30 H30 0.9500 . ?
C31 C32 1.485(2) . ?
C32 C33 1.390(2) . ?
C32 C37 1.401(2) . ?
C33 C34 1.394(3) . ?
C33 H33 0.9500 . ?
C34 C35 1.392(3) . ?
C34 H34 0.9500 . ?
C35 C36 1.396(3) . ?
C35 C39 1.508(3) . ?
C36 C37 1.390(2) . ?
C36 H36 0.9500 . ?
C37 H37 0.9500 . ?
C38 H38A 0.9800 . ?
C38 H38B 0.9800 . ?
C38 H38C 0.9800 . ?
C39 H39A 0.9800 . ?
C39 H39B 0.9800 . ?
C39 H39C 0.9800 . ?
C91 Cl92 1.767(3) . ?
C91 Cl93 1.781(3) . ?
C91 H91A 0.9900 . ?
C91 H91B 0.9900 . ?

loop_
_geom_hbond_atom_site_label_D
_geom_hbond_atom_site_label_H
_geom_hbond_atom_site_label_A
_geom_hbond_distance_DH
_geom_hbond_distance_HA
_geom_hbond_distance_DA
_geom_hbond_angle_DHA
_geom_hbond_site_symmetry_A
_geom_hbond_publ_flag
C8 H8 F1 0.95 2.24 2.867(2) 122.4 . yes
C11 H11 Cl1 0.95 2.66 3.3078(19) 125.5 . yes
C91 H91B Cl1 0.99 2.53 3.490(2) 162.1 2_646 yes
